data_7044117
loop_
_publ_author_name
'Mart\'inez, Antonio'
'Moreno-Bl\'azquez, Sonia'
'Rodriguez-Dieguez, Antonio'
'Ramos, Alberto'
'Fernandez-Galan, Rafael'
'Anti\~nolo, Antonio'
'CARRILLO-HERMOSILLA, FERNANDO'

_publ_section_title
;
 Simple ZnEt2 as catalyst in carbodiimide hydroalkynylation: structural
 and mechanistic studies
;
_journal_name_full 'Dalton Trans.'
_journal_paper_doi 10.1039/C7DT02700A
_journal_year 2017
_chemical_formula_sum 'C46 H50 N4 Zn'
_chemical_formula_weight 724.27
_space_group_crystal_system monoclinic
_space_group_IT_number 15
_space_group_name_Hall '-C 2yc'
_space_group_name_H-M_alt 'C 1 2/c 1'
_symmetry_space_group_name_Hall '-C 2yc'
_symmetry_space_group_name_H-M 'C 1 2/c 1'
_atom_sites_solution_hydrogens mixed
_audit_creation_method SHELXL-2016/6
_audit_update_record
;
2017-06-15 deposited with the CCDC.
2017-09-04 downloaded from the CCDC.
;
_cell_angle_alpha 90
_cell_angle_beta 100.144(4)
_cell_angle_gamma 90
_cell_formula_units_Z 4
_cell_length_a 10.358(2)
_cell_length_b 19.359(3)
_cell_length_c 20.131(3)
_cell_measurement_reflns_used 12420
_cell_measurement_temperature 100(2)
_cell_measurement_theta_max 27.51
_cell_measurement_theta_min 2.33
_cell_volume 3973.6(11)
_computing_cell_refinement 'Bruker Apex II'
_computing_data_collection 'Bruker ApexII'
_computing_data_reduction 'Bruker Apex II'
_computing_structure_refinement 'SHELXL-2016/6 (Sheldrick, 2016)'
_diffrn_ambient_temperature 100(2)
_diffrn_measured_fraction_theta_full 0.999
_diffrn_measured_fraction_theta_max 1.000
_diffrn_measurement_device_type 'Bruker D8 Venture'
_diffrn_measurement_method 'Phi and Omega Scans'
_diffrn_radiation_type MoK\a
_diffrn_radiation_wavelength 0.71069
_diffrn_reflns_av_R_equivalents 0.0917
_diffrn_reflns_av_unetI/netI 0.0389
_diffrn_reflns_Laue_measured_fraction_full 0.999
_diffrn_reflns_Laue_measured_fraction_max 1.000
_diffrn_reflns_limit_h_max 12
_diffrn_reflns_limit_h_min -13
_diffrn_reflns_limit_k_max 25
_diffrn_reflns_limit_k_min -25
_diffrn_reflns_limit_l_max 26
_diffrn_reflns_limit_l_min -26
_diffrn_reflns_number 50683
_diffrn_reflns_point_group_measured_fraction_full 0.999
_diffrn_reflns_point_group_measured_fraction_max 1.000
_diffrn_reflns_theta_full 25.240
_diffrn_reflns_theta_max 27.913
_diffrn_reflns_theta_min 2.257
_diffrn_source 'fine-focus sealed tube'
_exptl_absorpt_coefficient_mu 0.654
_exptl_absorpt_correction_T_max 0.746
_exptl_absorpt_correction_T_min 0.688
_exptl_absorpt_correction_type empirical
_exptl_absorpt_process_details 'Bruker SADABS (Bruker, 1999)'
_exptl_crystal_colour white
_exptl_crystal_density_diffrn 1.211
_exptl_crystal_description Prismatic
_exptl_crystal_F_000 1536
_refine_diff_density_max 0.288
_refine_diff_density_min -0.355
_refine_diff_density_rms 0.059
_refine_ls_extinction_method none
_refine_ls_goodness_of_fit_ref 1.050
_refine_ls_hydrogen_treatment constr
_refine_ls_matrix_type full
_refine_ls_number_parameters 235
_refine_ls_number_reflns 4773
_refine_ls_number_restraints 0
_refine_ls_restrained_S_all 1.050
_refine_ls_R_factor_all 0.0523
_refine_ls_R_factor_gt 0.0348
_refine_ls_shift/su_max 0.000
_refine_ls_shift/su_mean 0.000
_refine_ls_structure_factor_coef Fsqd
_refine_ls_weighting_details 'w=1/[\s^2^(Fo^2^)+(0.0222P)^2^+5.1879P] where P=(Fo^2^+2Fc^2^)/3'
_refine_ls_weighting_scheme calc
_refine_ls_wR_factor_gt 0.0676
_refine_ls_wR_factor_ref 0.0735
_reflns_Friedel_coverage 0.000
_reflns_number_gt 3919
_reflns_number_total 4773
_reflns_threshold_expression 'I > 2\s(I)'
_cod_data_source_file c7dt02700a2.cif
_cod_data_source_block shelx
_cod_depositor_comments
;
The following automatic conversions were performed:

'_exptl_absorpt_correction_type' value 'Empirical' changed to
'empirical' according to
/home/data/users/saulius/crontab/automatic-downloads/rss-feeds/RSC/lib/dictionaries/cif_core.dic
dictionary named 'cif_core.dic' version 2.4.2 from 2011-04-26.

Automatic conversion script
Id: cif_fix_values 4973 2017-02-22 13:04:09Z antanas 
;
_cod_original_cell_volume 3973.6(12)
_cod_database_code 7044117
_shelx_shelxl_version_number 2016/6
_shelx_space_group_comment
;
The symmetry employed for this shelxl refinement is uniquely defined
by the following loop, which should always be used as a source of
symmetry information in preference to the above space-group names.
They are only intended as comments.
;

loop_
_space_group_symop_operation_xyz
'x, y, z'
'-x, y, -z+1/2'
'x+1/2, y+1/2, z'
'-x+1/2, y+1/2, -z+1/2'
'-x, -y, -z'
'x, -y, z-1/2'
'-x+1/2, -y+1/2, -z'
'x+1/2, -y+1/2, z-1/2'

loop_
_atom_site_label
_atom_site_type_symbol
_atom_site_fract_x
_atom_site_fract_y
_atom_site_fract_z
_atom_site_U_iso_or_equiv
_atom_site_adp_type
_atom_site_occupancy
_atom_site_site_symmetry_order
_atom_site_calc_flag
_atom_site_refinement_flags_posn
_atom_site_refinement_flags_adp
_atom_site_refinement_flags_occupancy
Zn1 Zn 0.500000 0.23937(2) 0.750000 0.01143(7) Uani 1 2 d S T P
C7 C 0.03657(17) -0.00893(9) 0.35392(9) 0.0232(4) Uani 1 1 d . . .
H7 H -0.007666 -0.032942 0.316760 0.028 Uiso 1 1 calc R U .
C20 C 0.07296(17) 0.46612(9) 0.86139(10) 0.0246(4) Uani 1 1 d . . .
H20 H 0.078632 0.513086 0.871169 0.030 Uiso 1 1 calc R U .
C15 C 0.56888(18) 0.27410(9) 0.50314(9) 0.0232(4) Uani 1 1 d . . .
H15A H 0.501838 0.308890 0.498340 0.035 Uiso 1 1 d R U .
H15B H 0.598319 0.268050 0.460890 0.035 Uiso 1 1 d R U .
H15C H 0.641311 0.288175 0.537004 0.035 Uiso 1 1 d R U .
N1 N 0.38219(12) 0.17426(6) 0.67905(6) 0.0118(3) Uani 1 1 d . . .
N2 N 0.47188(13) 0.21733(7) 0.58927(7) 0.0160(3) Uani 1 1 d . . .
H2 H 0.532205 0.241396 0.620887 0.019 Uiso 1 1 d R U .
C18 C 0.17411(15) 0.36110(8) 0.83105(8) 0.0134(3) Uani 1 1 d . . .
C9 C 0.12627(16) 0.09681(9) 0.40387(8) 0.0194(4) Uani 1 1 d . . .
H9 H 0.141739 0.143883 0.400394 0.023 Uiso 1 1 calc R U .
C23 C 0.05676(16) 0.32649(9) 0.83357(8) 0.0179(3) Uani 1 1 d . . .
H23 H 0.050835 0.279331 0.824731 0.021 Uiso 1 1 calc R U .
C2 C 0.30377(15) 0.13393(8) 0.56496(8) 0.0150(3) Uani 1 1 d . . .
C19 C 0.18078(16) 0.43182(9) 0.84557(9) 0.0200(4) Uani 1 1 d . . .
H19 H 0.258100 0.455908 0.844585 0.024 Uiso 1 1 calc R U .
C5 C 0.14572(17) -0.00815(9) 0.46950(9) 0.0221(4) Uani 1 1 d . . .
H5 H 0.174427 -0.031424 0.509806 0.027 Uiso 1 1 calc R U .
C17 C 0.28250(15) 0.32459(8) 0.81079(8) 0.0143(3) Uani 1 1 d . . .
C4 C 0.16997(14) 0.06240(8) 0.46457(8) 0.0142(3) Uani 1 1 d . . .
C14 C 0.61240(18) 0.14748(10) 0.52833(9) 0.0252(4) Uani 1 1 d . . .
H14A H 0.688667 0.158572 0.561095 0.038 Uiso 1 1 d R U .
H14B H 0.637321 0.140843 0.485047 0.038 Uiso 1 1 d R U .
H14C H 0.573303 0.105878 0.541554 0.038 Uiso 1 1 d R U .
C3 C 0.24155(15) 0.10035(8) 0.52064(8) 0.0157(3) Uani 1 1 d . . .
C12 C 0.31370(17) 0.10576(9) 0.77025(9) 0.0216(4) Uani 1 1 d . . .
H12A H 0.392877 0.079302 0.773149 0.032 Uiso 1 1 d R U .
H12B H 0.245102 0.076817 0.781124 0.032 Uiso 1 1 d R U .
H12C H 0.328268 0.143608 0.801486 0.032 Uiso 1 1 d R U .
C6 C 0.07861(18) -0.04338(9) 0.41400(9) 0.0258(4) Uani 1 1 d . . .
H6 H 0.061816 -0.090344 0.417209 0.031 Uiso 1 1 calc R U .
C10 C 0.27381(15) 0.13353(8) 0.69907(8) 0.0139(3) Uani 1 1 d . . .
H10 H 0.255320 0.094196 0.668213 0.017 Uiso 1 1 calc R U .
C21 C -0.04317(16) 0.43132(9) 0.86281(9) 0.0214(4) Uani 1 1 d . . .
H21 H -0.115541 0.454825 0.872977 0.026 Uiso 1 1 calc R U .
C16 C 0.36879(15) 0.29239(8) 0.79128(8) 0.0146(3) Uani 1 1 d . . .
C22 C -0.05085(16) 0.36132(9) 0.84901(9) 0.0204(4) Uani 1 1 d . . .
H22 H -0.128509 0.337582 0.850111 0.024 Uiso 1 1 calc R U .
C11 C 0.15064(15) 0.17812(9) 0.69198(9) 0.0189(3) Uani 1 1 d . . .
H11A H 0.168721 0.218462 0.719797 0.028 Uiso 1 1 d R U .
H11B H 0.081135 0.152187 0.706001 0.028 Uiso 1 1 d R U .
H11C H 0.124674 0.191837 0.645729 0.028 Uiso 1 1 d R U .
C13 C 0.51393(16) 0.20625(9) 0.52398(8) 0.0174(3) Uani 1 1 d . . .
H13 H 0.436782 0.194074 0.490416 0.021 Uiso 1 1 calc R U .
C8 C 0.05989(17) 0.06088(10) 0.34881(9) 0.0244(4) Uani 1 1 d . . .
H8 H 0.030982 0.083816 0.308328 0.029 Uiso 1 1 calc R U .
C1 C 0.38824(14) 0.17538(8) 0.61480(8) 0.0128(3) Uani 1 1 d . . .

loop_
_atom_site_aniso_label
_atom_site_aniso_U_11
_atom_site_aniso_U_22
_atom_site_aniso_U_33
_atom_site_aniso_U_23
_atom_site_aniso_U_13
_atom_site_aniso_U_12
Zn1 0.01194(12) 0.01136(13) 0.01106(13) 0.000 0.00222(9) 0.000
C7 0.0189(8) 0.0271(10) 0.0214(9) -0.0108(7) -0.0026(7) 0.0014(7)
C20 0.0240(9) 0.0140(9) 0.0372(11) -0.0032(7) 0.0088(8) 0.0013(7)
C15 0.0282(9) 0.0241(10) 0.0197(9) 0.0042(7) 0.0109(7) 0.0004(7)
N1 0.0110(6) 0.0111(6) 0.0128(6) -0.0003(5) 0.0014(5) 0.0005(5)
N2 0.0185(7) 0.0187(7) 0.0112(6) -0.0023(5) 0.0034(5) -0.0050(5)
C18 0.0149(7) 0.0147(8) 0.0103(7) 0.0000(6) 0.0010(6) 0.0019(6)
C9 0.0223(8) 0.0161(8) 0.0189(8) -0.0016(7) 0.0010(7) 0.0022(7)
C23 0.0208(8) 0.0155(8) 0.0178(8) -0.0031(6) 0.0048(7) -0.0023(6)
C2 0.0151(7) 0.0152(8) 0.0152(8) -0.0003(6) 0.0036(6) 0.0013(6)
C19 0.0158(8) 0.0157(8) 0.0296(10) -0.0021(7) 0.0069(7) -0.0030(6)
C5 0.0270(9) 0.0196(9) 0.0182(9) 0.0000(7) -0.0004(7) -0.0010(7)
C17 0.0162(8) 0.0130(8) 0.0125(8) -0.0004(6) -0.0004(6) -0.0022(6)
C4 0.0110(7) 0.0163(8) 0.0153(8) -0.0044(6) 0.0023(6) 0.0001(6)
C14 0.0292(9) 0.0246(10) 0.0244(9) 0.0022(8) 0.0116(8) 0.0024(8)
C3 0.0150(8) 0.0157(8) 0.0168(8) 0.0002(7) 0.0034(6) 0.0024(6)
C12 0.0199(8) 0.0236(9) 0.0215(9) 0.0061(7) 0.0045(7) -0.0056(7)
C6 0.0307(10) 0.0178(9) 0.0282(10) -0.0064(7) 0.0029(8) -0.0052(7)
C10 0.0129(7) 0.0124(8) 0.0167(8) -0.0017(6) 0.0035(6) -0.0017(6)
C21 0.0170(8) 0.0225(9) 0.0263(9) -0.0008(7) 0.0081(7) 0.0043(7)
C16 0.0164(8) 0.0132(8) 0.0131(8) -0.0010(6) 0.0001(6) -0.0015(6)
C22 0.0166(8) 0.0245(9) 0.0213(9) -0.0033(7) 0.0063(7) -0.0057(7)
C11 0.0136(8) 0.0199(9) 0.0237(9) -0.0046(7) 0.0044(7) -0.0007(6)
C13 0.0192(8) 0.0218(9) 0.0119(8) -0.0006(6) 0.0042(6) -0.0018(7)
C8 0.0273(9) 0.0268(10) 0.0162(8) -0.0018(7) -0.0041(7) 0.0068(8)
C1 0.0131(7) 0.0107(7) 0.0143(7) -0.0011(6) 0.0013(6) 0.0024(6)

loop_
_atom_type_symbol
_atom_type_description
_atom_type_scat_dispersion_real
_atom_type_scat_dispersion_imag
_atom_type_scat_source
C C 0.0033 0.0016 'International Tables Vol C Tables 4.2.6.8 and 6.1.1.4'
H H 0.0000 0.0000 'International Tables Vol C Tables 4.2.6.8 and 6.1.1.4'
N N 0.0061 0.0033 'International Tables Vol C Tables 4.2.6.8 and 6.1.1.4'
Zn Zn 0.2839 1.4301 'International Tables Vol C Tables 4.2.6.8 and 6.1.1.4'

loop_
_geom_angle_atom_site_label_1
_geom_angle_atom_site_label_2
_geom_angle_atom_site_label_3
_geom_angle
_geom_angle_site_symmetry_1
_geom_angle_site_symmetry_3
C16 Zn1 C16 118.14(9) . 2_656
C16 Zn1 N1 103.44(6) . .
C16 Zn1 N1 112.21(6) 2_656 .
C16 Zn1 N1 112.21(6) . 2_656
C16 Zn1 N1 103.44(6) 2_656 2_656
N1 Zn1 N1 107.13(7) . 2_656
C8 C7 C6 120.36(16) . .
C21 C20 C19 120.73(16) . .
C1 N1 C10 116.62(13) . .
C1 N1 Zn1 122.31(10) . .
C10 N1 Zn1 120.36(9) . .
C1 N2 C13 124.17(13) . .
C23 C18 C19 118.24(14) . .
C23 C18 C17 120.00(14) . .
C19 C18 C17 121.69(14) . .
C8 C9 C4 120.00(16) . .
C22 C23 C18 120.99(15) . .
C3 C2 C1 174.76(17) . .
C20 C19 C18 120.36(15) . .
C6 C5 C4 119.68(16) . .
C16 C17 C18 176.68(17) . .
C5 C4 C9 119.66(15) . .
C5 C4 C3 121.24(15) . .
C9 C4 C3 119.10(15) . .
C2 C3 C4 176.64(18) . .
C7 C6 C5 120.23(17) . .
N1 C10 C12 110.56(12) . .
N1 C10 C11 109.50(13) . .
C12 C10 C11 111.88(14) . .
C22 C21 C20 119.51(16) . .
C17 C16 Zn1 174.30(14) . .
C21 C22 C23 120.16(16) . .
N2 C13 C15 107.74(13) . .
N2 C13 C14 111.03(14) . .
C15 C13 C14 112.50(14) . .
C7 C8 C9 120.07(16) . .
N1 C1 N2 122.11(14) . .
N1 C1 C2 123.18(14) . .
N2 C1 C2 114.68(14) . .

loop_
_geom_bond_atom_site_label_1
_geom_bond_atom_site_label_2
_geom_bond_distance
_geom_bond_site_symmetry_2
Zn1 C16 1.9973(16) .
Zn1 C16 1.9973(16) 2_656
Zn1 N1 2.1222(13) .
Zn1 N1 2.1222(13) 2_656
C7 C8 1.380(3) .
C7 C6 1.383(3) .
C20 C21 1.383(2) .
C20 C19 1.384(2) .
C15 C13 1.520(2) .
N1 C1 1.306(2) .
N1 C10 1.4845(19) .
N2 C1 1.353(2) .
N2 C13 1.472(2) .
C18 C23 1.397(2) .
C18 C19 1.399(2) .
C18 C17 1.445(2) .
C9 C8 1.384(2) .
C9 C4 1.395(2) .
C23 C22 1.384(2) .
C2 C3 1.196(2) .
C2 C1 1.452(2) .
C5 C6 1.387(2) .
C5 C4 1.395(2) .
C17 C16 1.211(2) .
C4 C3 1.438(2) .
C14 C13 1.520(2) .
C12 C10 1.518(2) .
C10 C11 1.526(2) .
C21 C22 1.383(2) .
